data_7041690
loop_
_publ_author_name
'Beltr\'an, Tom\'as F'
'Zaragoza, Guillermo'
'Delaude, Lionel'

_publ_section_title
;
 Mono- and bimetallic manganese-carbonyl complexes and clusters bearing
 imidazol(in)ium-2-dithiocarboxylate ligands.
;
_journal_issue 6
_journal_name_full 'Dalton transactions (Cambridge, England : 2003)'
_journal_page_first 1779
_journal_page_last 1788
_journal_paper_doi 10.1039/c6dt04780g
_journal_volume 46
_journal_year 2017
_chemical_formula_moiety 'C28 H26 Mn2 N2 O6 S2'
_chemical_formula_sum 'C28 H26 Mn2 N2 O6 S2'
_chemical_formula_weight 660.51
_space_group_IT_number 14
_symmetry_cell_setting monoclinic
_symmetry_Int_Tables_number 14
_symmetry_space_group_name_Hall '-P 2yn'
_symmetry_space_group_name_H-M 'P 1 21/n 1'
_atom_sites_solution_hydrogens geom
_audit_block_doi 10.5517/ccdc.csd.cc1n47wx
_audit_conform_dict_location ftp://ftp.iucr.org/pub/cif_core.dic
_audit_conform_dict_name cif_core.dic
_audit_conform_dict_version 2.4.3
_audit_creation_date 2016-11-29T16:50:06-00:00
_audit_creation_method 'WinGX routine CIF_UPDATE'
_audit_update_record
;
2016-12-19 deposited with the CCDC.
2017-01-13 downloaded from the CCDC.
;
_cell_angle_alpha 90
_cell_angle_beta 97.837(2)
_cell_angle_gamma 90
_cell_formula_units_Z 4
_cell_length_a 14.5947(4)
_cell_length_b 10.6565(3)
_cell_length_c 18.7588(6)
_cell_measurement_reflns_used 1800
_cell_measurement_temperature 100(2)
_cell_measurement_theta_max 30.67
_cell_measurement_theta_min 2.37
_cell_measurement_wavelength 0.71073
_cell_volume 2890.28(15)
_computing_cell_refinement 'APPEX2 (BRUKER AXS, 2005)'
_computing_data_collection 'APPEX2 (BRUKER AXS, 2005)'
_computing_data_reduction 'APPEX2 (BRUKER AXS, 2005)'
_computing_molecular_graphics 'Ortep for Windows (Farrugia, 2012)'
_computing_publication_material 'WinGX publication routines (Farrugia, 2012)'
_computing_structure_refinement 'SHELXL-2016/6 (Sheldrick, 2016)'
_computing_structure_solution 'SIR-2004 (Burla et al., 2005)'
_diffrn_ambient_temperature 100(2)
_diffrn_measured_fraction_theta_full 1
_diffrn_measured_fraction_theta_max 0.999
_diffrn_measurement_device 'four-circle diffractometer'
_diffrn_measurement_device_type 'BRUKER APPEX-II CCD'
_diffrn_measurement_method 'omega and phi scans'
_diffrn_radiation_monochromator graphite
_diffrn_radiation_probe x-ray
_diffrn_radiation_source 'fine-focus sealed tube'
_diffrn_radiation_type MoK\a
_diffrn_radiation_wavelength 0.7107
_diffrn_reflns_av_R_equivalents 0.0446
_diffrn_reflns_av_unetI/netI 0.0361
_diffrn_reflns_Laue_measured_fraction_full 1
_diffrn_reflns_Laue_measured_fraction_max 0.999
_diffrn_reflns_limit_h_max 20
_diffrn_reflns_limit_h_min -20
_diffrn_reflns_limit_k_max 15
_diffrn_reflns_limit_k_min -15
_diffrn_reflns_limit_l_max 26
_diffrn_reflns_limit_l_min -26
_diffrn_reflns_number 65200
_diffrn_reflns_point_group_measured_fraction_full 1
_diffrn_reflns_point_group_measured_fraction_max 0.999
_diffrn_reflns_theta_full 25.242
_diffrn_reflns_theta_max 30.507
_diffrn_reflns_theta_min 1.662
_exptl_absorpt_coefficient_mu 1.062
_exptl_absorpt_correction_T_max 0.8749
_exptl_absorpt_correction_T_min 0.7961
_exptl_absorpt_correction_type multi-scan
_exptl_absorpt_process_details 'BRUKER SADABS-2014/5'
_exptl_crystal_colour Orange
_exptl_crystal_density_diffrn 1.518
_exptl_crystal_density_method 'not measured'
_exptl_crystal_description Plate
_exptl_crystal_F_000 1352
_exptl_crystal_size_max 0.26
_exptl_crystal_size_mid 0.16
_exptl_crystal_size_min 0.09
_refine_diff_density_max 0.478
_refine_diff_density_min -0.324
_refine_diff_density_rms 0.074
_refine_ls_extinction_method none
_refine_ls_goodness_of_fit_ref 1.028
_refine_ls_hydrogen_treatment constr
_refine_ls_matrix_type full
_refine_ls_number_constraints 0
_refine_ls_number_parameters 367
_refine_ls_number_reflns 8814
_refine_ls_number_restraints 0
_refine_ls_restrained_S_all 1.028
_refine_ls_R_factor_all 0.0485
_refine_ls_R_factor_gt 0.0313
_refine_ls_shift/su_max 0.005
_refine_ls_shift/su_mean 0
_refine_ls_structure_factor_coef Fsqd
_refine_ls_weighting_details 'w=1/[\s^2^(Fo^2^)+(0.0259P)^2^+1.6454P] where P=(Fo^2^+2Fc^2^)/3'
_refine_ls_weighting_scheme calc
_refine_ls_wR_factor_gt 0.0636
_refine_ls_wR_factor_ref 0.0698
_reflns_Friedel_coverage 0
_reflns_number_gt 7013
_reflns_number_total 8814
_reflns_threshold_expression 'I > 2\s(I)'
_cod_data_source_file c6dt04780g2.cif
_cod_data_source_block TOBE054
_cod_depositor_comments 'Adding full bibliography for 7041689--7041695.cif.'
_cod_original_sg_symbol_H-M 'P 21/n'
_cod_database_code 7041690
_shelx_estimated_absorpt_t_min 0.77
_shelx_estimated_absorpt_t_max 0.91

loop_
_symmetry_equiv_pos_as_xyz
'x, y, z'
'-x+1/2, y+1/2, -z+1/2'
'-x, -y, -z'
'x-1/2, -y-1/2, z-1/2'

loop_
_atom_site_label
_atom_site_type_symbol
_atom_site_fract_x
_atom_site_fract_y
_atom_site_fract_z
_atom_site_U_iso_or_equiv
_atom_site_adp_type
_atom_site_occupancy
_atom_site_site_symmetry_order
_atom_site_calc_flag
_atom_site_refinement_flags_posn
_atom_site_refinement_flags_adp
_atom_site_refinement_flags_occupancy
Mn1 Mn 0.89694(2) 0.58335(2) 0.66434(2) 0.01120(5) Uani 1 1 d . . .
C1 C 0.89983(11) 0.52751(16) 0.57267(9) 0.0191(3) Uani 1 1 d . . .
O1 O 0.89736(10) 0.49009(14) 0.51525(7) 0.0329(3) Uani 1 1 d . . .
C2 C 0.87018(10) 0.42633(15) 0.69276(8) 0.0147(3) Uani 1 1 d . . .
O2 O 0.85270(8) 0.32715(11) 0.71062(7) 0.0217(3) Uani 1 1 d . . .
C3 C 0.77950(11) 0.62797(14) 0.64594(8) 0.0151(3) Uani 1 1 d . . .
O3 O 0.70315(8) 0.66023(11) 0.63661(7) 0.0226(3) Uani 1 1 d . . .
Mn2 Mn 1.06995(2) 0.63906(2) 0.73197(2) 0.01175(5) Uani 1 1 d . . .
C8 C 1.17645(11) 0.70794(17) 0.71254(9) 0.0213(3) Uani 1 1 d . . .
O8 O 1.24590(9) 0.74967(15) 0.70125(8) 0.0386(4) Uani 1 1 d . . .
C9 C 1.12695(10) 0.57046(15) 0.81394(9) 0.0163(3) Uani 1 1 d . . .
O9 O 1.16275(8) 0.52208(12) 0.86496(6) 0.0231(3) Uani 1 1 d . . .
C10 C 1.08645(12) 0.49683(16) 0.68311(9) 0.0211(3) Uani 1 1 d . . .
O10 O 1.10290(10) 0.40738(13) 0.65297(8) 0.0350(3) Uani 1 1 d . . .
S1 S 0.93131(2) 0.65639(3) 0.77796(2) 0.01107(7) Uani 1 1 d . . .
S2 S 0.97430(3) 0.76499(3) 0.65162(2) 0.01156(7) Uani 1 1 d . . .
C4 C 0.98442(10) 0.78984(14) 0.74554(8) 0.0110(3) Uani 1 1 d . . .
C5 C 0.99876(10) 0.90867(14) 0.78138(8) 0.0114(3) Uani 1 1 d . . .
N1 N 1.01102(9) 0.92600(12) 0.85265(7) 0.0137(3) Uani 1 1 d . . .
C6 C 1.02450(12) 1.05957(14) 0.87139(9) 0.0186(3) Uani 1 1 d . . .
H6A H 1.08662 1.074457 0.898508 0.022 Uiso 1 1 calc R U .
H6B H 0.97701 1.089391 0.900392 0.022 Uiso 1 1 calc R U .
C7 C 1.01431(13) 1.12405(15) 0.79819(9) 0.0204(3) Uani 1 1 d . . .
H7A H 0.960366 1.18127 0.792153 0.024 Uiso 1 1 calc R U .
H7B H 1.070619 1.172389 0.792031 0.024 Uiso 1 1 calc R U .
N2 N 1.00065(9) 1.01862(12) 0.74664(7) 0.0128(2) Uani 1 1 d . . .
C11 C 1.02206(11) 0.83395(14) 0.90918(8) 0.0133(3) Uani 1 1 d . . .
C12 C 0.94437(11) 0.79801(14) 0.94050(8) 0.0142(3) Uani 1 1 d . . .
C13 C 0.95773(11) 0.71631(14) 0.99862(8) 0.0157(3) Uani 1 1 d . . .
H13 H 0.905686 0.689527 1.020012 0.019 Uiso 1 1 calc R U .
C14 C 1.04515(11) 0.67248(14) 1.02645(8) 0.0159(3) Uani 1 1 d . . .
C15 C 1.12065(11) 0.71138(15) 0.99402(8) 0.0165(3) Uani 1 1 d . . .
H15 H 1.180421 0.680687 1.012118 0.02 Uiso 1 1 calc R U .
C16 C 1.11136(11) 0.79352(14) 0.93611(8) 0.0147(3) Uani 1 1 d . . .
C17 C 0.84920(11) 0.84705(16) 0.91328(9) 0.0203(3) Uani 1 1 d . . .
H17A H 0.804138 0.809989 0.941349 0.03 Uiso 1 1 calc R U .
H17B H 0.833021 0.824499 0.862472 0.03 Uiso 1 1 calc R U .
H17C H 0.848547 0.938572 0.918298 0.03 Uiso 1 1 calc R U .
C18 C 1.05789(13) 0.58726(16) 1.09096(9) 0.0224(4) Uani 1 1 d . . .
H18A H 1.123522 0.566023 1.102919 0.034 Uiso 0.34(2) 1 calc R U P
H18B H 1.036518 0.629924 1.131943 0.034 Uiso 0.34(2) 1 calc R U P
H18C H 1.02194 0.510308 1.080055 0.034 Uiso 0.34(2) 1 calc R U P
H18D H 0.997798 0.57148 1.107026 0.034 Uiso 0.66(2) 1 calc R U P
H18E H 1.084802 0.507579 1.078001 0.034 Uiso 0.66(2) 1 calc R U P
H18F H 1.09938 0.627196 1.12989 0.034 Uiso 0.66(2) 1 calc R U P
C19 C 1.19513(11) 0.83936(16) 0.90508(9) 0.0205(3) Uani 1 1 d . . .
H19A H 1.211786 0.923393 0.923738 0.031 Uiso 1 1 calc R U .
H19B H 1.181221 0.842718 0.852506 0.031 Uiso 1 1 calc R U .
H19C H 1.246906 0.781801 0.918781 0.031 Uiso 1 1 calc R U .
C20 C 0.96043(10) 1.04654(14) 0.67389(8) 0.0123(3) Uani 1 1 d . . .
C21 C 0.86490(10) 1.03734(14) 0.65491(8) 0.0125(3) Uani 1 1 d . . .
C22 C 0.82764(10) 1.07556(14) 0.58649(8) 0.0141(3) Uani 1 1 d . . .
H22 H 0.762857 1.067957 0.572321 0.017 Uiso 1 1 calc R U .
C23 C 0.88223(11) 1.12486(15) 0.53771(8) 0.0153(3) Uani 1 1 d . . .
C24 C 0.97730(11) 1.13076(15) 0.55858(9) 0.0169(3) Uani 1 1 d . . .
H24 H 1.015481 1.162615 0.525592 0.02 Uiso 1 1 calc R U .
C25 C 1.01825(10) 1.09154(14) 0.62617(9) 0.0149(3) Uani 1 1 d . . .
C26 C 0.80274(11) 0.98735(16) 0.70622(8) 0.0171(3) Uani 1 1 d . . .
H26A H 0.7396 1.018059 0.691974 0.026 Uiso 1 1 calc R U .
H26B H 0.82522 1.01608 0.755111 0.026 Uiso 1 1 calc R U .
H26C H 0.802965 0.89542 0.704944 0.026 Uiso 1 1 calc R U .
C27 C 0.83895(12) 1.17272(17) 0.46556(9) 0.0218(3) Uani 1 1 d . . .
H27A H 0.829957 1.263649 0.468164 0.033 Uiso 1 1 calc R U .
H27B H 0.77902 1.13168 0.451976 0.033 Uiso 1 1 calc R U .
H27C H 0.879649 1.154029 0.429468 0.033 Uiso 1 1 calc R U .
C28 C 1.12148(11) 1.09660(16) 0.64691(10) 0.0210(3) Uani 1 1 d . . .
H28A H 1.15159 1.101387 0.603381 0.032 Uiso 1 1 calc R U .
H28B H 1.142292 1.020878 0.674053 0.032 Uiso 1 1 calc R U .
H28C H 1.137786 1.17082 0.676809 0.032 Uiso 1 1 calc R U .

loop_
_atom_site_aniso_label
_atom_site_aniso_U_11
_atom_site_aniso_U_22
_atom_site_aniso_U_33
_atom_site_aniso_U_23
_atom_site_aniso_U_13
_atom_site_aniso_U_12
Mn1 0.01147(11) 0.01080(11) 0.01096(11) -0.00120(8) 0.00015(8) -0.00102(8)
C1 0.0201(8) 0.0185(8) 0.0188(8) -0.0011(6) 0.0032(6) -0.0028(6)
O1 0.0421(8) 0.0391(8) 0.0182(7) -0.0109(6) 0.0062(6) -0.0074(6)
C2 0.0121(7) 0.0160(7) 0.0153(8) -0.0039(6) -0.0009(5) 0.0012(6)
O2 0.0257(7) 0.0122(5) 0.0261(7) 0.0016(5) 0.0000(5) -0.0011(5)
C3 0.0196(8) 0.0121(7) 0.0128(7) 0.0007(6) -0.0006(6) -0.0037(6)
O3 0.0156(6) 0.0230(6) 0.0276(7) 0.0050(5) -0.0026(5) 0.0015(5)
Mn2 0.01009(11) 0.01225(11) 0.01272(12) 0.00033(8) 0.00085(8) 0.00117(8)
C8 0.0152(8) 0.0291(9) 0.0184(8) 0.0073(7) -0.0022(6) 0.0016(7)
O8 0.0164(7) 0.0627(10) 0.0355(8) 0.0243(7) -0.0008(5) -0.0079(6)
C9 0.0109(7) 0.0166(7) 0.0217(8) -0.0007(6) 0.0028(6) 0.0006(6)
O9 0.0191(6) 0.0274(7) 0.0217(6) 0.0060(5) -0.0011(5) 0.0056(5)
C10 0.0183(8) 0.0225(8) 0.0217(9) -0.0017(7) 0.0001(6) 0.0051(7)
O10 0.0332(8) 0.0302(7) 0.0407(8) -0.0155(6) 0.0013(6) 0.0132(6)
S1 0.01188(17) 0.01044(16) 0.01088(17) 0.00027(13) 0.00153(13) -0.00114(13)
S2 0.01315(17) 0.01154(16) 0.00988(17) 0.00022(13) 0.00121(12) -0.00036(13)
C4 0.0114(7) 0.0113(7) 0.0102(7) 0.0006(5) 0.0009(5) -0.0001(5)
C5 0.0080(7) 0.0125(7) 0.0132(7) 0.0004(5) -0.0003(5) 0.0004(5)
N1 0.0177(7) 0.0106(6) 0.0115(6) -0.0017(5) -0.0021(5) 0.0008(5)
C6 0.0239(9) 0.0123(7) 0.0178(8) -0.0043(6) -0.0036(6) 0.0003(6)
C7 0.0306(9) 0.0102(7) 0.0185(8) -0.0021(6) -0.0031(7) -0.0020(6)
N2 0.0150(6) 0.0094(6) 0.0129(6) -0.0004(5) -0.0018(5) -0.0009(5)
C11 0.0173(7) 0.0115(7) 0.0104(7) -0.0011(5) -0.0011(5) 0.0016(6)
C12 0.0155(7) 0.0143(7) 0.0120(7) -0.0045(6) -0.0010(5) 0.0010(6)
C13 0.0203(8) 0.0143(7) 0.0124(7) -0.0032(6) 0.0021(6) -0.0015(6)
C14 0.0228(8) 0.0126(7) 0.0109(7) -0.0029(6) -0.0025(6) 0.0005(6)
C15 0.0178(8) 0.0154(7) 0.0148(8) -0.0025(6) -0.0039(6) 0.0031(6)
C16 0.0165(8) 0.0147(7) 0.0121(7) -0.0041(6) -0.0008(5) 0.0005(6)
C17 0.0166(8) 0.0239(9) 0.0199(8) 0.0018(7) 0.0011(6) 0.0040(6)
C18 0.0292(9) 0.0196(8) 0.0166(8) 0.0030(7) -0.0032(7) -0.0003(7)
C19 0.0155(8) 0.0222(8) 0.0233(9) -0.0005(7) 0.0006(6) -0.0009(6)
C20 0.0143(7) 0.0088(6) 0.0131(7) 0.0008(5) -0.0004(5) 0.0009(5)
C21 0.0132(7) 0.0117(7) 0.0127(7) -0.0009(5) 0.0020(5) 0.0013(5)
C22 0.0118(7) 0.0142(7) 0.0159(8) -0.0014(6) -0.0001(5) 0.0004(6)
C23 0.0184(8) 0.0141(7) 0.0128(7) 0.0000(6) 0.0003(6) -0.0003(6)
C24 0.0184(8) 0.0162(7) 0.0168(8) 0.0035(6) 0.0045(6) -0.0025(6)
C25 0.0128(7) 0.0116(7) 0.0202(8) 0.0011(6) 0.0020(6) -0.0014(6)
C26 0.0134(7) 0.0223(8) 0.0161(8) 0.0025(6) 0.0041(6) 0.0012(6)
C27 0.0245(9) 0.0261(9) 0.0137(8) 0.0039(7) -0.0009(6) -0.0022(7)
C28 0.0123(8) 0.0225(8) 0.0282(9) 0.0054(7) 0.0025(6) -0.0015(6)

loop_
_atom_type_symbol
_atom_type_description
_atom_type_scat_dispersion_real
_atom_type_scat_dispersion_imag
_atom_type_scat_source
C C 0.0033 0.0016 'International Tables Vol C Tables 4.2.6.8 and 6.1.1.4'
H H 0 0 'International Tables Vol C Tables 4.2.6.8 and 6.1.1.4'
N N 0.0061 0.0033 'International Tables Vol C Tables 4.2.6.8 and 6.1.1.4'
O O 0.0106 0.006 'International Tables Vol C Tables 4.2.6.8 and 6.1.1.4'
S S 0.1246 0.1234 'International Tables Vol C Tables 4.2.6.8 and 6.1.1.4'
Mn Mn 0.3368 0.7283 'International Tables Vol C Tables 4.2.6.8 and 6.1.1.4'

loop_
_geom_angle_atom_site_label_1
_geom_angle_atom_site_label_2
_geom_angle_atom_site_label_3
_geom_angle
C3 Mn1 C2 93.65(7)
C3 Mn1 C1 92.87(7)
C2 Mn1 C1 90.55(7)
C3 Mn1 S1 100.15(5)
C2 Mn1 S1 93.99(5)
C1 Mn1 S1 165.89(5)
C3 Mn1 S2 103.48(5)
C2 Mn1 S2 161.31(5)
C1 Mn1 S2 95.92(5)
S1 Mn1 S2 75.871(15)
C3 Mn1 Mn2 147.43(5)
C2 Mn1 Mn2 106.63(5)
C1 Mn1 Mn2 111.69(5)
S1 Mn1 Mn2 54.201(11)
S2 Mn1 Mn2 54.692(12)
O1 C1 Mn1 176.61(15)
O2 C2 Mn1 179.59(16)
O3 C3 Mn1 177.03(15)
C9 Mn2 C8 91.56(7)
C9 Mn2 C10 90.84(7)
C8 Mn2 C10 93.49(8)
C9 Mn2 C4 115.21(6)
C8 Mn2 C4 105.07(7)
C10 Mn2 C4 146.97(7)
C9 Mn2 S1 92.27(5)
C8 Mn2 S1 150.03(6)
C10 Mn2 S1 116.16(6)
C4 Mn2 S1 47.14(4)
C9 Mn2 S2 161.98(5)
C8 Mn2 S2 95.26(5)
C10 Mn2 S2 105.33(6)
C4 Mn2 S2 46.85(4)
S1 Mn2 S2 73.643(14)
C9 Mn2 Mn1 126.76(5)
C8 Mn2 Mn1 139.75(5)
C10 Mn2 Mn1 76.15(5)
C4 Mn2 Mn1 72.02(4)
S1 Mn2 Mn1 52.437(11)
S2 Mn2 Mn1 52.522(11)
O8 C8 Mn2 178.18(16)
O9 C9 Mn2 177.27(15)
O10 C10 Mn2 175.67(16)
C4 S1 Mn1 90.22(5)
C4 S1 Mn2 59.24(5)
Mn1 S1 Mn2 73.362(13)
C4 S2 Mn1 89.89(5)
C4 S2 Mn2 58.74(5)
Mn1 S2 Mn2 72.786(14)
C5 C4 S1 126.27(11)
C5 C4 S2 125.86(11)
S1 C4 S2 103.98(8)
C5 C4 Mn2 133.62(11)
S1 C4 Mn2 73.62(5)
S2 C4 Mn2 74.41(5)
N1 C5 N2 110.84(13)
N1 C5 C4 125.53(13)
N2 C5 C4 123.62(13)
C5 N1 C11 129.02(13)
C5 N1 C6 111.56(13)
C11 N1 C6 119.04(12)
N1 C6 C7 103.13(12)
N1 C6 H6A 111.1
C7 C6 H6A 111.1
N1 C6 H6B 111.1
C7 C6 H6B 111.1
H6A C6 H6B 109.1
N2 C7 C6 103.57(12)
N2 C7 H7A 111
C6 C7 H7A 111
N2 C7 H7B 111
C6 C7 H7B 111
H7A C7 H7B 109
C5 N2 C20 127.37(13)
C5 N2 C7 110.83(12)
C20 N2 C7 117.64(12)
C12 C11 C16 122.14(14)
C12 C11 N1 118.73(13)
C16 C11 N1 118.78(14)
C13 C12 C11 117.79(14)
C13 C12 C17 120.54(14)
C11 C12 C17 121.67(14)
C12 C13 C14 121.91(15)
C12 C13 H13 119
C14 C13 H13 119
C13 C14 C15 118.41(14)
C13 C14 C18 120.72(15)
C15 C14 C18 120.86(15)
C16 C15 C14 122.09(15)
C16 C15 H15 119
C14 C15 H15 119
C15 C16 C11 117.62(14)
C15 C16 C19 120.64(14)
C11 C16 C19 121.72(14)
C12 C17 H17A 109.5
C12 C17 H17B 109.5
H17A C17 H17B 109.5
C12 C17 H17C 109.5
H17A C17 H17C 109.5
H17B C17 H17C 109.5
C14 C18 H18A 109.5
C14 C18 H18B 109.5
H18A C18 H18B 109.5
C14 C18 H18C 109.5
H18A C18 H18C 109.5
H18B C18 H18C 109.5
C14 C18 H18D 109.5
H18A C18 H18D 141.1
H18B C18 H18D 56.3
H18C C18 H18D 56.3
C14 C18 H18E 109.5
H18A C18 H18E 56.3
H18B C18 H18E 141.1
H18C C18 H18E 56.3
H18D C18 H18E 109.5
C14 C18 H18F 109.5
H18A C18 H18F 56.3
H18B C18 H18F 56.3
H18C C18 H18F 141.1
H18D C18 H18F 109.5
H18E C18 H18F 109.5
C16 C19 H19A 109.5
C16 C19 H19B 109.5
H19A C19 H19B 109.5
C16 C19 H19C 109.5
H19A C19 H19C 109.5
H19B C19 H19C 109.5
C21 C20 C25 122.08(14)
C21 C20 N2 119.42(13)
C25 C20 N2 118.31(13)
C22 C21 C20 117.93(14)
C22 C21 C26 120.08(14)
C20 C21 C26 121.99(14)
C21 C22 C23 122.09(14)
C21 C22 H22 119
C23 C22 H22 119
C24 C23 C22 118.00(14)
C24 C23 C27 121.26(14)
C22 C23 C27 120.73(14)
C25 C24 C23 122.09(14)
C25 C24 H24 119
C23 C24 H24 119
C24 C25 C20 117.76(14)
C24 C25 C28 121.05(14)
C20 C25 C28 121.19(14)
C21 C26 H26A 109.5
C21 C26 H26B 109.5
H26A C26 H26B 109.5
C21 C26 H26C 109.5
H26A C26 H26C 109.5
H26B C26 H26C 109.5
C23 C27 H27A 109.5
C23 C27 H27B 109.5
H27A C27 H27B 109.5
C23 C27 H27C 109.5
H27A C27 H27C 109.5
H27B C27 H27C 109.5
C25 C28 H28A 109.5
C25 C28 H28B 109.5
H28A C28 H28B 109.5
C25 C28 H28C 109.5
H28A C28 H28C 109.5
H28B C28 H28C 109.5

loop_
_geom_bond_atom_site_label_1
_geom_bond_atom_site_label_2
_geom_bond_distance
Mn1 C3 1.7669(16)
Mn1 C2 1.8148(16)
Mn1 C1 1.8256(17)
Mn1 S1 2.2602(4)
Mn1 S2 2.2697(4)
Mn1 Mn2 2.7320(3)
C1 O1 1.145(2)
C2 O2 1.1479(19)
C3 O3 1.1564(19)
Mn2 C9 1.8006(17)
Mn2 C8 1.8006(17)
Mn2 C10 1.8044(17)
Mn2 C4 2.0715(14)
Mn2 S1 2.3127(4)
Mn2 S2 2.3340(4)
C8 O8 1.153(2)
C9 O9 1.1482(19)
C10 O10 1.150(2)
S1 C4 1.7668(15)
S2 C4 1.7678(15)
C4 C5 1.436(2)
C5 N1 1.3374(19)
C5 N2 1.3429(19)
N1 C11 1.4374(19)
N1 C6 1.4729(19)
C6 C7 1.524(2)
C6 H6A 0.99
C6 H6B 0.99
C7 N2 1.4781(19)
C7 H7A 0.99
C7 H7B 0.99
N2 C20 1.4412(19)
C11 C12 1.400(2)
C11 C16 1.400(2)
C12 C13 1.388(2)
C12 C17 1.506(2)
C13 C14 1.392(2)
C13 H13 0.95
C14 C15 1.392(2)
C14 C18 1.504(2)
C15 C16 1.387(2)
C15 H15 0.95
C16 C19 1.505(2)
C17 H17A 0.98
C17 H17B 0.98
C17 H17C 0.98
C18 H18A 0.98
C18 H18B 0.98
C18 H18C 0.98
C18 H18D 0.98
C18 H18E 0.98
C18 H18F 0.98
C19 H19A 0.98
C19 H19B 0.98
C19 H19C 0.98
C20 C21 1.395(2)
C20 C25 1.396(2)
C21 C22 1.385(2)
C21 C26 1.507(2)
C22 C23 1.395(2)
C22 H22 0.95
C23 C24 1.391(2)
C23 C27 1.503(2)
C24 C25 1.390(2)
C24 H24 0.95
C25 C28 1.505(2)
C26 H26A 0.98
C26 H26B 0.98
C26 H26C 0.98
C27 H27A 0.98
C27 H27B 0.98
C27 H27C 0.98
C28 H28A 0.98
C28 H28B 0.98
C28 H28C 0.98

loop_
_geom_hbond_atom_site_label_D
_geom_hbond_atom_site_label_H
_geom_hbond_atom_site_label_A
_geom_hbond_distance_DH
_geom_hbond_distance_HA
_geom_hbond_distance_DA
_geom_hbond_angle_DHA
_geom_hbond_site_symmetry_A
C7 H7A O2 0.99 2.56 3.448(2) 148.8 1_565

loop_
_geom_torsion_atom_site_label_1
_geom_torsion_atom_site_label_2
_geom_torsion_atom_site_label_3
_geom_torsion_atom_site_label_4
_geom_torsion
Mn1 S1 C4 C5 157.06(13)
Mn2 S1 C4 C5 -132.55(15)
Mn1 S1 C4 S2 -1.61(6)
Mn2 S1 C4 S2 68.78(6)
Mn1 S1 C4 Mn2 -70.40(3)
Mn1 S2 C4 C5 -157.18(12)
Mn2 S2 C4 C5 133.01(14)
Mn1 S2 C4 S1 1.60(6)
Mn2 S2 C4 S1 -68.21(6)
Mn1 S2 C4 Mn2 69.82(3)
S1 C4 C5 N1 29.4(2)
S2 C4 C5 N1 -176.41(12)
Mn2 C4 C5 N1 -73.1(2)
S1 C4 C5 N2 -149.89(12)
S2 C4 C5 N2 4.3(2)
Mn2 C4 C5 N2 107.63(16)
N2 C5 N1 C11 -173.77(14)
C4 C5 N1 C11 6.9(2)
N2 C5 N1 C6 -1.03(18)
C4 C5 N1 C6 179.59(14)
C5 N1 C6 C7 2.32(17)
C11 N1 C6 C7 175.87(13)
N1 C6 C7 N2 -2.58(16)
N1 C5 N2 C20 -157.04(14)
C4 C5 N2 C20 22.4(2)
N1 C5 N2 C7 -0.83(17)
C4 C5 N2 C7 178.56(14)
C6 C7 N2 C5 2.21(17)
C6 C7 N2 C20 160.99(13)
C5 N1 C11 C12 -96.20(19)
C6 N1 C11 C12 91.53(18)
C5 N1 C11 C16 90.52(19)
C6 N1 C11 C16 -81.75(18)
C16 C11 C12 C13 -2.1(2)
N1 C11 C12 C13 -175.18(13)
C16 C11 C12 C17 177.00(14)
N1 C11 C12 C17 4.0(2)
C11 C12 C13 C14 1.2(2)
C17 C12 C13 C14 -177.93(14)
C12 C13 C14 C15 -0.7(2)
C12 C13 C14 C18 178.04(15)
C13 C14 C15 C16 1.2(2)
C18 C14 C15 C16 -177.62(15)
C14 C15 C16 C11 -2.0(2)
C14 C15 C16 C19 176.48(15)
C12 C11 C16 C15 2.5(2)
N1 C11 C16 C15 175.56(13)
C12 C11 C16 C19 -175.95(14)
N1 C11 C16 C19 -2.9(2)
C5 N2 C20 C21 62.3(2)
C7 N2 C20 C21 -92.49(17)
C5 N2 C20 C25 -122.62(16)
C7 N2 C20 C25 82.57(18)
C25 C20 C21 C22 -0.5(2)
N2 C20 C21 C22 174.33(13)
C25 C20 C21 C26 179.29(14)
N2 C20 C21 C26 -5.8(2)
C20 C21 C22 C23 -1.5(2)
C26 C21 C22 C23 178.64(14)
C21 C22 C23 C24 2.4(2)
C21 C22 C23 C27 -176.24(15)
C22 C23 C24 C25 -1.2(2)
C27 C23 C24 C25 177.42(15)
C23 C24 C25 C20 -0.8(2)
C23 C24 C25 C28 178.81(15)
C21 C20 C25 C24 1.6(2)
N2 C20 C25 C24 -173.27(13)
C21 C20 C25 C28 -177.91(14)
N2 C20 C25 C28 7.2(2)
